data_4104553
loop_
_publ_author_name
'Hu He'
'Wen-Bo Liu'
'Li-Xin Dai'
'Shu-Li You'

_publ_section_title
;
 Ir-Catalyzed Cross-Coupling of Styrene Derivatives with Allylic
 Carbonates: Free Amine Assisted Vinyl C-H Bond Activation
;
_journal_name_full 'Journal of the American Chemical Society'
_journal_page_first 8346
_journal_page_last 8347
_journal_paper_doi 10.1021/ja901384j
_journal_volume 131
_journal_year 2009
_chemical_formula_sum 'C16 H24 Cl N'
_chemical_formula_weight 265.81
_chemical_name_systematic
; 
 ? 
;
_space_group_IT_number 2
_symmetry_cell_setting triclinic
_symmetry_space_group_name_Hall '-P 1'
_symmetry_space_group_name_H-M 'P -1'
_atom_sites_solution_hydrogens geom
_atom_sites_solution_primary direct
_atom_sites_solution_secondary difmap
_audit_creation_method SHELXL-97
_cell_angle_alpha 102.987(3)
_cell_angle_beta 95.655(3)
_cell_angle_gamma 100.240(3)
_cell_formula_units_Z 2
_cell_length_a 5.4069(9)
_cell_length_b 9.6575(16)
_cell_length_c 15.955(3)
_cell_measurement_reflns_used 1513
_cell_measurement_temperature 293(2)
_cell_measurement_theta_max 51.407
_cell_measurement_theta_min 5.296
_cell_volume 790.5(2)
_computing_cell_refinement 'Bruker SMART'
_computing_data_collection 'Bruker SMART'
_computing_data_reduction 'Bruker SHELXTL'
_computing_molecular_graphics 'Bruker SHELXTL'
_computing_publication_material 'Bruker SHELXTL'
_computing_structure_refinement 'SHELXL-97 (Sheldrick, 1997)'
_computing_structure_solution 'SHELXS-97 (Sheldrick, 1990)'
_diffrn_ambient_temperature 293(2)
_diffrn_measured_fraction_theta_full 0.974
_diffrn_measured_fraction_theta_max 0.974
_diffrn_measurement_device_type 'CCD area detector'
_diffrn_measurement_method 'phi and omega scans'
_diffrn_radiation_monochromator graphite
_diffrn_radiation_source 'fine-focus sealed tube'
_diffrn_radiation_type MoK\a
_diffrn_radiation_wavelength 0.71073
_diffrn_reflns_av_R_equivalents 0.0855
_diffrn_reflns_av_sigmaI/netI 0.0800
_diffrn_reflns_limit_h_max 6
_diffrn_reflns_limit_h_min -6
_diffrn_reflns_limit_k_max 6
_diffrn_reflns_limit_k_min -12
_diffrn_reflns_limit_l_max 20
_diffrn_reflns_limit_l_min -18
_diffrn_reflns_number 4680
_diffrn_reflns_theta_full 27.00
_diffrn_reflns_theta_max 27.00
_diffrn_reflns_theta_min 2.21
_exptl_absorpt_coefficient_mu 0.227
_exptl_absorpt_correction_T_max 1.00000
_exptl_absorpt_correction_T_min 0.76599
_exptl_absorpt_correction_type empirical
_exptl_crystal_colour colorless
_exptl_crystal_density_diffrn 1.117
_exptl_crystal_F_000 288
_exptl_crystal_size_max 0.486
_exptl_crystal_size_mid 0.382
_exptl_crystal_size_min 0.097
_refine_diff_density_max 0.421
_refine_diff_density_min -0.185
_refine_diff_density_rms 0.051
_refine_ls_extinction_method none
_refine_ls_goodness_of_fit_ref 0.947
_refine_ls_hydrogen_treatment mixed
_refine_ls_matrix_type full
_refine_ls_number_parameters 176
_refine_ls_number_reflns 3345
_refine_ls_number_restraints 3
_refine_ls_restrained_S_all 0.947
_refine_ls_R_factor_all 0.0698
_refine_ls_R_factor_gt 0.0532
_refine_ls_shift/su_max 0.001
_refine_ls_shift/su_mean 0.000
_refine_ls_structure_factor_coef Fsqd
_refine_ls_weighting_details 'calc w=1/[\s^2^(Fo^2^)+(0.0671P)^2^+0.0000P] where P=(Fo^2^+2Fc^2^)/3'
_refine_ls_weighting_scheme calc
_refine_ls_wR_factor_gt 0.1336
_refine_ls_wR_factor_ref 0.1427
_reflns_number_gt 2403
_reflns_number_total 3345
_reflns_threshold_expression >2sigma(I)
_cod_data_source_file ja901384j_si_002.cif
_cod_data_source_block cd26493
_cod_database_code 4104553

loop_
_symmetry_equiv_pos_as_xyz
'x, y, z'
'-x, -y, -z'

loop_
_atom_site_label
_atom_site_type_symbol
_atom_site_fract_x
_atom_site_fract_y
_atom_site_fract_z
_atom_site_U_iso_or_equiv
_atom_site_adp_type
_atom_site_occupancy
_atom_site_symmetry_multiplicity
_atom_site_calc_flag
_atom_site_refinement_flags
Cl Cl 0.87130(9) 0.66568(6) 0.59567(3) 0.0468(2) Uani 1 1 d .
N1 N 0.6596(4) 0.3366(2) 0.51020(13) 0.0435(4) Uani 1 1 d D
C1 C 0.6380(4) 0.2382(2) 0.56754(13) 0.0400(5) Uani 1 1 d .
C2 C 0.7762(4) 0.1294(2) 0.55612(15) 0.0488(5) Uani 1 1 d .
H2 H 0.8800 0.1201 0.5129 0.059 Uiso 1 1 calc R
C3 C 0.7586(5) 0.0354(3) 0.60929(16) 0.0575(6) Uani 1 1 d .
H3 H 0.8536 -0.0367 0.6031 0.069 Uiso 1 1 calc R
C4 C 0.6006(5) 0.0480(3) 0.67140(17) 0.0592(6) Uani 1 1 d .
H4 H 0.5839 -0.0180 0.7059 0.071 Uiso 1 1 calc R
C5 C 0.4662(4) 0.1581(3) 0.68302(15) 0.0535(6) Uani 1 1 d .
H5 H 0.3625 0.1662 0.7263 0.064 Uiso 1 1 calc R
C6 C 0.4824(4) 0.2569(2) 0.63163(13) 0.0419(5) Uani 1 1 d .
C7 C 0.3370(4) 0.3740(2) 0.64258(14) 0.0471(5) Uani 1 1 d .
H7 H 0.2522 0.3865 0.5921 0.057 Uiso 1 1 calc R
C8 C 0.3141(4) 0.4626(3) 0.71602(15) 0.0528(6) Uani 1 1 d .
H8 H 0.2040 0.5255 0.7121 0.063 Uiso 1 1 calc R
C9 C 0.4446(5) 0.4732(3) 0.80426(16) 0.0601(6) Uani 1 1 d .
H9A H 0.5119 0.5750 0.8321 0.072 Uiso 1 1 calc R
H9B H 0.5881 0.4259 0.7980 0.072 Uiso 1 1 calc R
C10 C 0.2857(6) 0.4085(3) 0.86423(18) 0.0710(7) Uani 1 1 d .
H10 H 0.3563 0.4306 0.9224 0.085 Uiso 1 1 calc R
C11 C 0.0688(6) 0.3281(4) 0.8438(2) 0.0762(8) Uani 1 1 d .
H11 H -0.0041 0.3115 0.7862 0.091 Uiso 1 1 calc R
C12 C -0.0917(5) 0.2538(4) 0.90147(19) 0.0885(10) Uani 1 1 d .
H12A H -0.2455 0.2923 0.9039 0.106 Uiso 1 1 calc R
H12B H -0.1424 0.1513 0.8725 0.106 Uiso 1 1 calc R
C13 C 0.0186(5) 0.2653(4) 0.99044(19) 0.0814(9) Uani 1 1 d .
H13A H 0.0652 0.3670 1.0214 0.098 Uiso 1 1 calc R
H13B H 0.1723 0.2267 0.9896 0.098 Uiso 1 1 calc R
C14 C -0.1625(6) 0.1841(4) 1.03920(19) 0.0845(9) Uani 1 1 d .
H14A H -0.3140 0.2248 1.0411 0.101 Uiso 1 1 calc R
H14B H -0.2133 0.0833 1.0069 0.101 Uiso 1 1 calc R
C15 C -0.0539(6) 0.1896(4) 1.1295(2) 0.0954(11) Uani 1 1 d .
H15A H -0.0037 0.2904 1.1620 0.114 Uiso 1 1 calc R
H15B H 0.0979 0.1491 1.1277 0.114 Uiso 1 1 calc R
C16 C -0.2321(7) 0.1093(5) 1.1769(2) 0.1058(12) Uani 1 1 d .
H16A H -0.3741 0.1556 1.1851 0.159 Uiso 1 1 calc R
H16B H -0.1450 0.1099 1.2324 0.159 Uiso 1 1 calc R
H16C H -0.2916 0.0108 1.1435 0.159 Uiso 1 1 calc R
H1A H 0.708(4) 0.4305(18) 0.5443(12) 0.044(6) Uiso 1 1 d D
H1B H 0.516(4) 0.329(3) 0.4741(14) 0.069(8) Uiso 1 1 d D
H1C H 0.770(4) 0.320(3) 0.4732(13) 0.056(7) Uiso 1 1 d D

loop_
_atom_site_aniso_label
_atom_site_aniso_U_11
_atom_site_aniso_U_22
_atom_site_aniso_U_33
_atom_site_aniso_U_23
_atom_site_aniso_U_13
_atom_site_aniso_U_12
Cl 0.0484(3) 0.0443(3) 0.0501(3) 0.0126(2) 0.0118(2) 0.0122(2)
N1 0.0421(10) 0.0410(11) 0.0515(11) 0.0135(9) 0.0157(9) 0.0113(8)
C1 0.0368(10) 0.0349(11) 0.0473(11) 0.0093(9) 0.0084(8) 0.0047(8)
C2 0.0477(12) 0.0408(12) 0.0600(14) 0.0102(11) 0.0172(10) 0.0120(10)
C3 0.0633(15) 0.0399(13) 0.0725(16) 0.0137(12) 0.0135(12) 0.0174(11)
C4 0.0724(16) 0.0482(14) 0.0619(15) 0.0246(12) 0.0117(12) 0.0105(12)
C5 0.0579(13) 0.0563(14) 0.0512(13) 0.0181(11) 0.0168(10) 0.0135(11)
C6 0.0380(10) 0.0406(11) 0.0466(11) 0.0100(9) 0.0071(9) 0.0071(9)
C7 0.0447(11) 0.0538(13) 0.0503(13) 0.0198(11) 0.0141(9) 0.0167(10)
C8 0.0508(12) 0.0551(14) 0.0612(15) 0.0188(12) 0.0218(11) 0.0207(11)
C9 0.0614(14) 0.0606(16) 0.0596(15) 0.0108(12) 0.0164(12) 0.0171(12)
C10 0.0741(18) 0.085(2) 0.0562(15) 0.0121(14) 0.0201(13) 0.0230(16)
C11 0.0654(17) 0.100(2) 0.0723(18) 0.0294(17) 0.0213(14) 0.0250(17)
C12 0.0699(18) 0.123(3) 0.089(2) 0.052(2) 0.0240(16) 0.0235(18)
C13 0.0728(18) 0.100(2) 0.080(2) 0.0292(18) 0.0238(15) 0.0235(17)
C14 0.081(2) 0.104(3) 0.078(2) 0.0375(19) 0.0223(16) 0.0195(18)
C15 0.092(2) 0.099(3) 0.089(2) 0.025(2) 0.0181(18) 0.001(2)
C16 0.114(3) 0.114(3) 0.083(2) 0.033(2) 0.020(2) -0.006(2)

loop_
_atom_type_symbol
_atom_type_description
_atom_type_scat_dispersion_real
_atom_type_scat_dispersion_imag
_atom_type_scat_source
C C 0.0033 0.0016 'International Tables Vol C Tables 4.2.6.8 and 6.1.1.4'
H H 0.0000 0.0000 'International Tables Vol C Tables 4.2.6.8 and 6.1.1.4'
N N 0.0061 0.0033 'International Tables Vol C Tables 4.2.6.8 and 6.1.1.4'
Cl Cl 0.1484 0.1585 'International Tables Vol C Tables 4.2.6.8 and 6.1.1.4'

loop_
_geom_angle_atom_site_label_1
_geom_angle_atom_site_label_2
_geom_angle_atom_site_label_3
_geom_angle
C1 N1 H1A 108.1(13)
C1 N1 H1B 114.5(17)
H1A N1 H1B 109(2)
C1 N1 H1C 113.4(15)
H1A N1 H1C 110(2)
H1B N1 H1C 102(2)
C2 C1 C6 122.34(19)
C2 C1 N1 118.31(18)
C6 C1 N1 119.35(18)
C3 C2 C1 119.3(2)
C3 C2 H2 120.3
C1 C2 H2 120.3
C4 C3 C2 119.8(2)
C4 C3 H3 120.1
C2 C3 H3 120.1
C3 C4 C5 120.4(2)
C3 C4 H4 119.8
C5 C4 H4 119.8
C4 C5 C6 121.5(2)
C4 C5 H5 119.2
C6 C5 H5 119.2
C5 C6 C1 116.6(2)
C5 C6 C7 122.07(19)
C1 C6 C7 121.33(19)
C8 C7 C6 127.2(2)
C8 C7 H7 116.4
C6 C7 H7 116.4
C7 C8 C9 127.2(2)
C7 C8 H8 116.4
C9 C8 H8 116.4
C8 C9 C10 116.4(2)
C8 C9 H9A 108.2
C10 C9 H9A 108.2
C8 C9 H9B 108.2
C10 C9 H9B 108.2
H9A C9 H9B 107.3
C11 C10 C9 126.9(3)
C11 C10 H10 116.6
C9 C10 H10 116.6
C10 C11 C12 128.4(3)
C10 C11 H11 115.8
C12 C11 H11 115.8
C13 C12 C11 118.8(3)
C13 C12 H12A 107.6
C11 C12 H12A 107.6
C13 C12 H12B 107.6
C11 C12 H12B 107.6
H12A C12 H12B 107.1
C12 C13 C14 112.7(2)
C12 C13 H13A 109.1
C14 C13 H13A 109.1
C12 C13 H13B 109.1
C14 C13 H13B 109.1
H13A C13 H13B 107.8
C15 C14 C13 114.3(3)
C15 C14 H14A 108.7
C13 C14 H14A 108.7
C15 C14 H14B 108.7
C13 C14 H14B 108.7
H14A C14 H14B 107.6
C14 C15 C16 114.0(3)
C14 C15 H15A 108.7
C16 C15 H15A 108.7
C14 C15 H15B 108.7
C16 C15 H15B 108.7
H15A C15 H15B 107.6
C15 C16 H16A 109.5
C15 C16 H16B 109.5
H16A C16 H16B 109.5
C15 C16 H16C 109.5
H16A C16 H16C 109.5
H16B C16 H16C 109.5

loop_
_geom_bond_atom_site_label_1
_geom_bond_atom_site_label_2
_geom_bond_distance
N1 C1 1.458(3)
N1 H1A 0.923(16)
N1 H1B 0.901(16)
N1 H1C 0.891(16)
C1 C2 1.384(3)
C1 C6 1.388(3)
C2 C3 1.373(3)
C2 H2 0.9300
C3 C4 1.369(3)
C3 H3 0.9300
C4 C5 1.380(3)
C4 H4 0.9300
C5 C6 1.388(3)
C5 H5 0.9300
C6 C7 1.477(3)
C7 C8 1.318(3)
C7 H7 0.9300
C8 C9 1.485(3)
C8 H8 0.9300
C9 C10 1.511(4)
C9 H9A 0.9700
C9 H9B 0.9700
C10 C11 1.253(4)
C10 H10 0.9300
C11 C12 1.532(4)
C11 H11 0.9300
C12 C13 1.457(4)
C12 H12A 0.9700
C12 H12B 0.9700
C13 C14 1.526(4)
C13 H13A 0.9700
C13 H13B 0.9700
C14 C15 1.487(4)
C14 H14A 0.9700
C14 H14B 0.9700
C15 C16 1.498(4)
C15 H15A 0.9700
C15 H15B 0.9700
C16 H16A 0.9600
C16 H16B 0.9600
C16 H16C 0.9600

loop_
_geom_hbond_atom_site_label_D
_geom_hbond_atom_site_label_H
_geom_hbond_atom_site_label_A
_geom_hbond_distance_DH
_geom_hbond_distance_HA
_geom_hbond_distance_DA
_geom_hbond_angle_DHA
_geom_hbond_site_symmetry_A
N1 H1A Cl 0.923(16) 2.218(16) 3.118(2) 164.7(18) .
N1 H1C Cl 0.891(16) 2.318(17) 3.1836(19) 164(2) 2_766
N1 H1B Cl 0.901(16) 2.287(17) 3.178(2) 170(2) 2_666

loop_
_geom_torsion_atom_site_label_1
_geom_torsion_atom_site_label_2
_geom_torsion_atom_site_label_3
_geom_torsion_atom_site_label_4
_geom_torsion
C6 C1 C2 C3 0.5(3)
N1 C1 C2 C3 -179.9(2)
C1 C2 C3 C4 1.5(4)
C2 C3 C4 C5 -2.4(4)
C3 C4 C5 C6 1.3(4)
C4 C5 C6 C1 0.7(3)
C4 C5 C6 C7 179.1(2)
C2 C1 C6 C5 -1.6(3)
N1 C1 C6 C5 178.81(18)
C2 C1 C6 C7 179.94(19)
N1 C1 C6 C7 0.4(3)
C5 C6 C7 C8 46.7(3)
C1 C6 C7 C8 -135.0(2)
C6 C7 C8 C9 5.1(4)
C7 C8 C9 C10 -104.9(3)
C8 C9 C10 C11 11.7(4)
C9 C10 C11 C12 176.3(3)
C10 C11 C12 C13 -4.9(5)
C11 C12 C13 C14 -179.2(3)
C12 C13 C14 C15 178.3(3)
C13 C14 C15 C16 -179.8(3)
